data_7119441
loop_
_publ_author_name
Tetsuya
Hasegawa
Kei
Ohkubo
Ichiro
Hisaki
Mikiji
Miyata
Norimitsu
Tohnai
Shunichi
Fukuzumi

_publ_section_title
;
 Photoinduced electron transfer in porous organic salt crystals
 impregnated with fullerenes
;
_journal_name_full Chem.Commun.
_journal_page_first 7928
_journal_volume 52
_journal_year 2016
_chemical_formula_moiety 'C20 H13 O3 S, C19 H18 N'
_chemical_formula_sum 'C39 H31 N O3 S'
_chemical_formula_weight 593.74
_chemical_name_systematic SPA/TPMA/DCB
_space_group_crystal_system tetragonal
_space_group_IT_number 130
_space_group_name_Hall '-P 4a 2ac'
_space_group_name_H-M_alt 'P 4/n c c'
_symmetry_space_group_name_Hall '-P 4a 2ac'
_symmetry_space_group_name_H-M 'P 4/n c c :2'
_atom_sites_solution_hydrogens geom
_atom_sites_solution_primary direct
_atom_sites_solution_secondary difmap
_audit_update_record
;
2016-04-28 deposited with the CCDC.
2016-05-09 downloaded from the CCDC.
;
_cell_angle_alpha 90.0000
_cell_angle_beta 90.0000
_cell_angle_gamma 90.0000
_cell_formula_units_Z 16
_cell_length_a 25.9455(3)
_cell_length_b 25.9455(3)
_cell_length_c 24.2457(2)
_cell_measurement_reflns_used 87845
_cell_measurement_temperature 153
_cell_measurement_theta_max 27.245
_cell_measurement_theta_min 1.656
_cell_volume 16321.5(3)
_computing_cell_refinement HKL2000
_computing_data_collection DENZO
_computing_data_reduction HKL2000
_computing_molecular_graphics 'CrystalStructure 4.2'
_computing_publication_material 'CrystalStructure 4.2 (Rigaku, 2015)'
_computing_structure_refinement 'SHELXL Version 2014/7 (Sheldrick, 2008)'
_computing_structure_solution 'SIR2004 (Burla, et al., 2005)'
_diffrn_ambient_temperature 153
_diffrn_measured_fraction_theta_full 0.840
_diffrn_measured_fraction_theta_max 0.811
_diffrn_measurement.details ' 1.00 degrees, 10.0 sec, detector distance 96.00 mm'

_diffrn_measurement_device_type 'SPring-8 BL26B1'
_diffrn_measurement.method '\w scans'

_diffrn_radiation_type synchrotron
_diffrn_radiation_wavelength 0.75000
_diffrn_reflns_av_R_equivalents 0.085
_diffrn_reflns_Laue_measured_fraction_full 0.840
_diffrn_reflns_Laue_measured_fraction_max 0.811
_diffrn_reflns_limit_h_max 27
_diffrn_reflns_limit_h_min 0
_diffrn_reflns_limit_k_max 27
_diffrn_reflns_limit_k_min 0
_diffrn_reflns_limit_l_max 24
_diffrn_reflns_limit_l_min 0
_diffrn_reflns_number 87845
_diffrn_reflns_point_group_measured_fraction_full 0.840
_diffrn_reflns_point_group_measured_fraction_max 0.811
_diffrn_reflns_theta_full 26.744
_diffrn_reflns_theta_max 27.245
_diffrn_reflns_theta_min 1.656
_diffrn_standards_interval_count .
_diffrn_standards_number 0
_exptl_absorpt_coefficient_mu 0.000
_exptl_absorpt_correction_type none
_exptl_crystal_colour colorless
_exptl_crystal_density_diffrn 0.966
_exptl_crystal_density_method 'not measured'
_exptl_crystal_description needle
_exptl_crystal_F_000 4992.00
_exptl_crystal_size_max 0.50
_exptl_crystal_size_mid 0.02
_exptl_crystal_size_min 0.02
_platon_squeeze_details
;
Attempts to refine peaks of residual electron density as guest
atoms were unsuccessful, although this crystal includ ortho_dichlorobenzene.
The data were corrected for disordered
electron density through use of the
SQUEEZE procedure (Sluis, P. van der;
Spek, A. L. Acta Crystallogr. 1990,
A46, 194-201) as implemented in PLATON
(Spek, A.L. Acta Crystallogr. 1990, A46, C34.
PLATON C a multipurpose crystallographic tool.
Utrecht University, Utrecht, The Netherlands).
A total solvent-accessible
void volume of 5540.0 A^3^ with a total electron count of 1295
(consistent with ca. one molecule of oDCB per formula
characterized by thermo-gravimetric analysis) was found in the unit cell.
;
_refine_diff_density_max 0.24
_refine_diff_density_min -0.30
_refine_ls_extinction_method none
_refine_ls_goodness_of_fit_ref 1.084
_refine_ls_hydrogen_treatment constr
_refine_ls_number_parameters 398
_refine_ls_number_reflns 6314
_refine_ls_number_restraints 0
_refine_ls_R_factor_all 0.0842
_refine_ls_R_factor_gt 0.0603
_refine_ls_shift/su_max 0.001
_refine_ls_structure_factor_coef Fsqd
_refine_ls_weighting_details 'w = 1/[\s^2^(Fo^2^)+(0.1063P)^2^+9.6595P] where P=(Fo^2^+2Fc^2^)/3'
_refine_ls_weighting_scheme calc
_refine_ls_wR_factor_gt 0.1808
_refine_ls_wR_factor_ref 0.1965
_reflns_Friedel_coverage 0.000
_reflns_Friedel_fraction_full .
_reflns_Friedel_fraction_max .
_reflns_number_gt 4466
_reflns_number_total 6314
_reflns_threshold_expression F^2^>2.0\s(F^2^)
_cod_data_source_file c6cc02377k2.cif
_cod_data_source_block oDCB
_cod_database_code 7119441
_platon_squeeze_void_probe_radius 1.20

loop_
_space_group_symop_id
_space_group_symop_operation_xyz
1 +X,+Y,+Z
2 1/2-X,+Y,1/2+Z
3 +X,1/2-Y,1/2+Z
4 1/2-X,1/2-Y,+Z
5 +Y,+X,1/2+Z
6 1/2-Y,+X,+Z
7 +Y,1/2-X,+Z
8 1/2-Y,1/2-X,1/2+Z
9 -X,-Y,-Z
10 -1/2+X,-Y,-1/2-Z
11 -X,-1/2+Y,-1/2-Z
12 -1/2+X,-1/2+Y,-Z
13 -Y,-X,-1/2-Z
14 -1/2+Y,-X,-Z
15 -Y,-1/2+X,-Z
16 -1/2+Y,-1/2+X,-1/2-Z

loop_
_atom_site_label
_atom_site_type_symbol
_atom_site_fract_x
_atom_site_fract_y
_atom_site_fract_z
_atom_site_U_iso_or_equiv
_atom_site_adp_type
_atom_site_occupancy
_atom_site_site_symmetry_order
_atom_site_calc_flag
_atom_site_refinement_flags_posn
_atom_site_refinement_flags_adp
_atom_site_refinement_flags_occupancy
_atom_site_disorder_assembly
_atom_site_disorder_group
S1 S 0.74827(3) 0.35347(3) 0.66894(3) 0.0325(2) Uani 1 1 d . . . . .
O1 O 0.69941(8) 0.33503(8) 0.69050(9) 0.0441(5) Uani 1 1 d . . . . .
O2 O 0.78419(8) 0.36763(8) 0.71223(7) 0.0395(5) Uani 1 1 d . . . . .
O3 O 0.77103(8) 0.31826(8) 0.62896(8) 0.0413(5) Uani 1 1 d . . . . .
N1 N 0.74282(9) 0.34998(8) 0.32275(9) 0.0295(5) Uani 1 1 d . . . . .
H1A H 0.7220 0.3277 0.3396 0.035 Uiso 1 1 calc R U . . .
H1B H 0.7748 0.3376 0.3227 0.035 Uiso 1 1 calc R U . . .
H1C H 0.7323 0.3546 0.2882 0.035 Uiso 1 1 calc R U . . .
C1 C 0.68251(14) 0.54810(14) 0.55268(14) 0.0515(9) Uani 1 1 d . . . . .
C2 C 0.64020(15) 0.57389(15) 0.57546(15) 0.0599(10) Uani 1 1 d . . . . .
C3 C 0.61172(16) 0.55430(16) 0.62046(17) 0.0694(12) Uani 1 1 d . . . . .
H3 H 0.6213 0.5230 0.6360 0.083 Uiso 1 1 calc R U . . .
C4 C 0.5705(2) 0.58021(19) 0.6416(2) 0.0958(17) Uani 1 1 d . . . . .
H4 H 0.5533 0.5670 0.6721 0.115 Uiso 1 1 calc R U . . .
C5 C 0.5538(2) 0.6267(2) 0.6177(2) 0.113(2) Uani 1 1 d . . . . .
H5 H 0.5246 0.6432 0.6312 0.136 Uiso 1 1 calc R U . . .
C6 C 0.5799(2) 0.6468(2) 0.5755(2) 0.1013(19) Uani 1 1 d . . . . .
H6 H 0.5690 0.6780 0.5606 0.122 Uiso 1 1 calc R U . . .
C7 C 0.62369(18) 0.62212(17) 0.55269(18) 0.0781(14) Uani 1 1 d . . . . .
C8 C 0.64996(19) 0.64240(19) 0.50707(19) 0.0878(16) Uani 1 1 d . . . . .
H8 H 0.6395 0.6739 0.4925 0.105 Uiso 1 1 calc R U . . .
C9 C 0.69137(16) 0.61666(15) 0.48300(15) 0.0635(11) Uani 1 1 d . . . . .
C10 C 0.71645(16) 0.63623(16) 0.43526(16) 0.0653(11) Uani 1 1 d . . . . .
H10 H 0.7067 0.6681 0.4212 0.078 Uiso 1 1 calc R U . . .
C11 C 0.75366(16) 0.60952(16) 0.41042(16) 0.0624(10) Uani 1 1 d . . . . .
H11 H 0.7688 0.6223 0.3785 0.075 Uiso 1 1 calc R U . . .
C12 C 0.77018(16) 0.56195(15) 0.43224(15) 0.0600(10) Uani 1 1 d . . . . .
H12 H 0.7963 0.5437 0.4147 0.072 Uiso 1 1 calc R U . . .
C13 C 0.74837(13) 0.54249(13) 0.47845(13) 0.0465(8) Uani 1 1 d . . . . .
H13 H 0.7602 0.5113 0.4924 0.056 Uiso 1 1 calc R U . . .
C14 C 0.70819(13) 0.56830(13) 0.50590(13) 0.0466(8) Uani 1 1 d . . . . .
C15 C 0.70102(13) 0.49930(13) 0.57906(13) 0.0478(8) Uani 1 1 d . . . . .
C16 C 0.67922(15) 0.45253(14) 0.56645(14) 0.0551(9) Uani 1 1 d . . . . .
H16 H 0.6538 0.4508 0.5395 0.066 Uiso 1 1 calc R U . . .
C17 C 0.69441(13) 0.40828(13) 0.59310(13) 0.0472(8) Uani 1 1 d . . . . .
H17 H 0.6791 0.3769 0.5843 0.057 Uiso 1 1 calc R U . . .
C18 C 0.73259(11) 0.41045(11) 0.63314(11) 0.0344(7) Uani 1 1 d . . . . .
C19 C 0.75557(13) 0.45642(13) 0.64622(14) 0.0459(8) Uani 1 1 d . . . . .
H19 H 0.7813 0.4579 0.6729 0.055 Uiso 1 1 calc R U . . .
C20 C 0.73956(14) 0.50126(13) 0.61864(15) 0.0542(9) Uani 1 1 d . . . . .
H20 H 0.7550 0.5327 0.6270 0.065 Uiso 1 1 calc R U . . .
C21 C 0.74172(11) 0.40104(11) 0.35308(11) 0.0320(6) Uani 1 1 d . . . . .
C22 C 0.76816(12) 0.44137(12) 0.31603(11) 0.0383(7) Uani 1 1 d . . . . .
C23 C 0.81359(13) 0.42914(13) 0.28813(13) 0.0457(8) Uani 1 1 d . . . . .
H23 H 0.8272 0.3961 0.2907 0.055 Uiso 1 1 calc R U . . .
C24 C 0.83838(16) 0.46606(15) 0.25665(15) 0.0608(10) Uani 1 1 d . . . . .
H24 H 0.8683 0.4576 0.2376 0.073 Uiso 1 1 calc R U . . .
C25 C 0.81863(18) 0.51563(16) 0.25337(16) 0.0709(12) Uani 1 1 d . . . . .
H25 H 0.8357 0.5405 0.2326 0.085 Uiso 1 1 calc R U . . .
C26 C 0.77459(19) 0.52785(15) 0.28032(16) 0.0728(12) Uani 1 1 d . . . . .
H26 H 0.7615 0.5611 0.2780 0.087 Uiso 1 1 calc R U . . .
C27 C 0.74872(16) 0.49070(13) 0.31160(14) 0.0543(9) Uani 1 1 d . . . . .
H27 H 0.7182 0.4993 0.3295 0.065 Uiso 1 1 calc R U . . .
C28 C 0.68484(11) 0.41430(11) 0.36368(11) 0.0347(7) Uani 1 1 d . . . . .
C29 C 0.64731(13) 0.40295(14) 0.32501(13) 0.0482(8) Uani 1 1 d . . . . .
H29 H 0.6567 0.3876 0.2918 0.058 Uiso 1 1 calc R U . . .
C30 C 0.59604(14) 0.41409(15) 0.33493(15) 0.0590(10) Uani 1 1 d . . . . .
H30 H 0.5712 0.4054 0.3088 0.071 Uiso 1 1 calc R U . . .
C31 C 0.58157(14) 0.43774(15) 0.38281(15) 0.0582(10) Uani 1 1 d . . . . .
H31 H 0.5470 0.4449 0.3896 0.070 Uiso 1 1 calc R U . . .
C32 C 0.61851(14) 0.45088(15) 0.42093(14) 0.0579(10) Uani 1 1 d . . . . .
H32 H 0.6090 0.4679 0.4532 0.069 Uiso 1 1 calc R U . . .
C33 C 0.66980(13) 0.43893(13) 0.41154(13) 0.0456(8) Uani 1 1 d . . . . .
H33 H 0.6944 0.4476 0.4378 0.055 Uiso 1 1 calc R U . . .
C34 C 0.77059(11) 0.39325(11) 0.40771(11) 0.0331(7) Uani 1 1 d . . . . .
C35 C 0.81054(12) 0.42523(12) 0.42461(12) 0.0410(7) Uani 1 1 d . . . . .
H35 H 0.8225 0.4510 0.4012 0.049 Uiso 1 1 calc R U . . .
C36 C 0.83286(13) 0.41879(13) 0.47667(13) 0.0478(8) Uani 1 1 d . . . . .
H36 H 0.8595 0.4405 0.4877 0.057 Uiso 1 1 calc R U . . .
C37 C 0.81581(12) 0.38074(13) 0.51156(12) 0.0442(8) Uani 1 1 d . . . . .
H37 H 0.8304 0.3770 0.5464 0.053 Uiso 1 1 calc R U . . .
C38 C 0.77694(12) 0.34819(13) 0.49469(12) 0.0417(8) Uani 1 1 d . . . . .
H38 H 0.7657 0.3220 0.5180 0.050 Uiso 1 1 calc R U . . .
C39 C 0.75455(12) 0.35422(12) 0.44326(12) 0.0374(7) Uani 1 1 d . . . . .
H39 H 0.7284 0.3319 0.4323 0.045 Uiso 1 1 calc R U . . .

loop_
_atom_site_aniso_label
_atom_site_aniso_U_11
_atom_site_aniso_U_22
_atom_site_aniso_U_33
_atom_site_aniso_U_23
_atom_site_aniso_U_13
_atom_site_aniso_U_12
S1 0.0417(4) 0.0325(4) 0.0232(4) 0.0015(3) 0.0007(3) 0.0028(3)
O1 0.0490(13) 0.0400(12) 0.0434(13) 0.0015(9) 0.0094(10) -0.0072(10)
O2 0.0476(13) 0.0465(12) 0.0242(11) 0.0035(9) -0.0040(8) 0.0026(10)
O3 0.0552(14) 0.0410(12) 0.0276(11) -0.0013(8) -0.0002(9) 0.0151(10)
N1 0.0341(13) 0.0314(13) 0.0232(12) 0.0013(9) 0.0021(9) -0.0018(10)
C1 0.061(2) 0.050(2) 0.043(2) 0.0108(15) 0.0010(16) 0.0105(17)
C2 0.065(2) 0.058(2) 0.056(2) 0.0198(18) 0.0080(18) 0.0213(19)
C3 0.069(3) 0.065(3) 0.075(3) 0.024(2) 0.016(2) 0.021(2)
C4 0.092(4) 0.084(3) 0.111(4) 0.039(3) 0.044(3) 0.029(3)
C5 0.102(4) 0.100(4) 0.137(5) 0.056(4) 0.051(4) 0.057(3)
C6 0.107(4) 0.092(4) 0.105(4) 0.046(3) 0.037(3) 0.054(3)
C7 0.087(3) 0.072(3) 0.075(3) 0.032(2) 0.022(2) 0.033(2)
C8 0.096(4) 0.078(3) 0.089(3) 0.040(3) 0.026(3) 0.039(3)
C9 0.077(3) 0.063(3) 0.050(2) 0.0214(18) 0.0057(19) 0.014(2)
C10 0.075(3) 0.062(2) 0.058(2) 0.0227(19) 0.002(2) 0.009(2)
C11 0.078(3) 0.060(2) 0.049(2) 0.0086(18) 0.0031(19) -0.012(2)
C12 0.073(3) 0.052(2) 0.055(2) -0.0072(17) 0.0116(19) -0.0081(19)
C13 0.056(2) 0.0399(18) 0.0436(19) -0.0003(14) -0.0018(16) -0.0046(16)
C14 0.053(2) 0.0447(19) 0.0418(19) 0.0060(14) -0.0036(15) 0.0063(16)
C15 0.050(2) 0.055(2) 0.0379(19) 0.0131(15) 0.0015(14) 0.0141(17)
C16 0.069(3) 0.052(2) 0.044(2) -0.0007(16) -0.0185(17) 0.0123(18)
C17 0.058(2) 0.0427(19) 0.0408(19) -0.0030(14) -0.0156(15) 0.0068(16)
C18 0.0376(17) 0.0356(17) 0.0301(16) 0.0019(12) 0.0033(12) 0.0042(13)
C19 0.046(2) 0.044(2) 0.047(2) 0.0088(15) -0.0081(15) -0.0026(16)
C20 0.061(2) 0.0356(19) 0.066(2) 0.0071(16) 0.0007(18) -0.0035(16)
C21 0.0395(17) 0.0317(16) 0.0247(14) -0.0001(11) -0.0023(11) 0.0004(13)
C22 0.0485(19) 0.0408(18) 0.0258(16) 0.0026(12) -0.0040(13) -0.0081(15)
C23 0.050(2) 0.050(2) 0.0371(18) 0.0056(14) 0.0018(14) -0.0114(16)
C24 0.066(3) 0.066(3) 0.050(2) 0.0039(18) 0.0107(18) -0.023(2)
C25 0.100(3) 0.056(3) 0.056(2) 0.0119(19) 0.006(2) -0.029(2)
C26 0.113(4) 0.043(2) 0.062(3) 0.0146(18) 0.013(2) -0.002(2)
C27 0.081(3) 0.041(2) 0.041(2) 0.0071(14) 0.0080(17) 0.0007(18)
C28 0.0419(18) 0.0342(16) 0.0280(16) 0.0020(12) -0.0002(12) 0.0037(13)
C29 0.044(2) 0.059(2) 0.0410(19) -0.0111(15) -0.0077(14) 0.0113(16)
C30 0.047(2) 0.067(3) 0.062(2) -0.0130(18) -0.0150(17) 0.0145(18)
C31 0.045(2) 0.072(3) 0.058(2) 0.0007(18) 0.0031(17) 0.0193(18)
C32 0.060(2) 0.079(3) 0.0354(19) -0.0035(17) 0.0028(16) 0.028(2)
C33 0.050(2) 0.054(2) 0.0330(18) -0.0056(14) -0.0062(14) 0.0141(16)
C34 0.0378(16) 0.0362(16) 0.0254(15) -0.0006(12) 0.0010(12) 0.0016(13)
C35 0.0475(19) 0.0404(18) 0.0352(18) 0.0000(13) -0.0039(13) -0.0039(15)
C36 0.051(2) 0.054(2) 0.0385(19) -0.0068(15) -0.0117(15) -0.0096(16)
C37 0.047(2) 0.056(2) 0.0291(17) -0.0024(14) -0.0089(13) 0.0064(16)
C38 0.0447(19) 0.051(2) 0.0293(17) 0.0043(13) -0.0031(13) 0.0035(15)
C39 0.0383(17) 0.0463(19) 0.0275(17) 0.0043(12) -0.0030(12) -0.0032(14)

loop_
_atom_type_symbol
_atom_type_description
_atom_type_scat_dispersion_real
_atom_type_scat_dispersion_imag
_atom_type_scat_source
C C 0.0000 0.0000
;
International Tables for Crystallography
(Vol. C, Tables 4.2.6.8 and 6.1.1.4)
;
H H 0.0000 0.0000
;
International Tables for Crystallography
(Vol. C, Table 6.1.1.4)
;
N N 0.0000 0.0000
;
International Tables for Crystallography
(Vol. C, Tables 4.2.6.8 and 6.1.1.4)
;
O O 0.0000 0.0000
;
International Tables for Crystallography
(Vol. C, Tables 4.2.6.8 and 6.1.1.4)
;
S S 0.0000 0.0000
;
International Tables for Crystallography
(Vol. C, Tables 4.2.6.8 and 6.1.1.4)
;

loop_
_geom_angle_atom_site_label_1
_geom_angle_atom_site_label_2
_geom_angle_atom_site_label_3
_geom_angle
_geom_angle_site_symmetry_1
_geom_angle_site_symmetry_3
O2 S1 O1 112.56(12) . .
O2 S1 O3 112.31(12) . .
O1 S1 O3 112.75(13) . .
O2 S1 C18 107.00(13) . .
O1 S1 C18 104.61(13) . .
O3 S1 C18 106.98(12) . .
C21 N1 H1A 109.5 . .
C21 N1 H1B 109.5 . .
H1A N1 H1B 109.5 . .
C21 N1 H1C 109.5 . .
H1A N1 H1C 109.5 . .
H1B N1 H1C 109.5 . .
C2 C1 C14 120.5(3) . .
C2 C1 C15 119.2(3) . .
C14 C1 C15 120.3(3) . .
C1 C2 C3 122.9(3) . .
C1 C2 C7 120.0(3) . .
C3 C2 C7 117.1(3) . .
C4 C3 C2 121.5(4) . .
C4 C3 H3 119.2 . .
C2 C3 H3 119.2 . .
C3 C4 C5 120.7(4) . .
C3 C4 H4 119.7 . .
C5 C4 H4 119.7 . .
C6 C5 C4 119.7(4) . .
C6 C5 H5 120.2 . .
C4 C5 H5 120.2 . .
C5 C6 C7 121.9(4) . .
C5 C6 H6 119.0 . .
C7 C6 H6 119.0 . .
C8 C7 C6 121.9(4) . .
C8 C7 C2 119.1(4) . .
C6 C7 C2 119.0(4) . .
C9 C8 C7 121.7(4) . .
C9 C8 H8 119.1 . .
C7 C8 H8 119.1 . .
C8 C9 C10 121.5(4) . .
C8 C9 C14 119.3(3) . .
C10 C9 C14 119.1(4) . .
C11 C10 C9 120.9(4) . .
C11 C10 H10 119.5 . .
C9 C10 H10 119.5 . .
C10 C11 C12 120.4(4) . .
C10 C11 H11 119.8 . .
C12 C11 H11 119.8 . .
C13 C12 C11 120.7(4) . .
C13 C12 H12 119.7 . .
C11 C12 H12 119.7 . .
C12 C13 C14 121.6(3) . .
C12 C13 H13 119.2 . .
C14 C13 H13 119.2 . .
C13 C14 C1 123.5(3) . .
C13 C14 C9 117.2(3) . .
C1 C14 C9 119.3(3) . .
C16 C15 C20 118.9(3) . .
C16 C15 C1 121.3(3) . .
C20 C15 C1 119.7(3) . .
C15 C16 C17 121.0(3) . .
C15 C16 H16 119.5 . .
C17 C16 H16 119.5 . .
C16 C17 C18 120.0(3) . .
C16 C17 H17 120.0 . .
C18 C17 H17 120.0 . .
C19 C18 C17 120.5(3) . .
C19 C18 S1 121.0(2) . .
C17 C18 S1 118.4(2) . .
C18 C19 C20 118.8(3) . .
C18 C19 H19 120.6 . .
C20 C19 H19 120.6 . .
C15 C20 C19 120.8(3) . .
C15 C20 H20 119.6 . .
C19 C20 H20 119.6 . .
N1 C21 C34 107.1(2) . .
N1 C21 C28 107.2(2) . .
C34 C21 C28 110.7(2) . .
N1 C21 C22 107.6(2) . .
C34 C21 C22 112.0(2) . .
C28 C21 C22 111.9(2) . .
C27 C22 C23 118.8(3) . .
C27 C22 C21 120.8(3) . .
C23 C22 C21 120.3(3) . .
C24 C23 C22 120.2(3) . .
C24 C23 H23 119.9 . .
C22 C23 H23 119.9 . .
C23 C24 C25 120.1(4) . .
C23 C24 H24 119.9 . .
C25 C24 H24 119.9 . .
C26 C25 C24 120.1(4) . .
C26 C25 H25 120.0 . .
C24 C25 H25 120.0 . .
C25 C26 C27 120.4(4) . .
C25 C26 H26 119.8 . .
C27 C26 H26 119.8 . .
C22 C27 C26 120.4(4) . .
C22 C27 H27 119.8 . .
C26 C27 H27 119.8 . .
C33 C28 C29 118.0(3) . .
C33 C28 C21 121.0(3) . .
C29 C28 C21 121.0(3) . .
C30 C29 C28 121.0(3) . .
C30 C29 H29 119.5 . .
C28 C29 H29 119.5 . .
C31 C30 C29 120.4(3) . .
C31 C30 H30 119.8 . .
C29 C30 H30 119.8 . .
C30 C31 C32 119.4(3) . .
C30 C31 H31 120.3 . .
C32 C31 H31 120.3 . .
C31 C32 C33 120.3(3) . .
C31 C32 H32 119.9 . .
C33 C32 H32 119.9 . .
C28 C33 C32 120.9(3) . .
C28 C33 H33 119.6 . .
C32 C33 H33 119.6 . .
C35 C34 C39 118.3(3) . .
C35 C34 C21 122.7(3) . .
C39 C34 C21 118.9(3) . .
C34 C35 C36 120.2(3) . .
C34 C35 H35 119.9 . .
C36 C35 H35 119.9 . .
C37 C36 C35 120.6(3) . .
C37 C36 H36 119.7 . .
C35 C36 H36 119.7 . .
C36 C37 C38 119.6(3) . .
C36 C37 H37 120.2 . .
C38 C37 H37 120.2 . .
C37 C38 C39 120.4(3) . .
C37 C38 H38 119.8 . .
C39 C38 H38 119.8 . .
C38 C39 C34 120.9(3) . .
C38 C39 H39 119.5 . .
C34 C39 H39 119.5 . .

loop_
_geom_bond_atom_site_label_1
_geom_bond_atom_site_label_2
_geom_bond_distance
_geom_bond_site_symmetry_2
S1 O2 1.451(2) .
S1 O1 1.452(2) .
S1 O3 1.457(2) .
S1 C18 1.762(3) .
N1 C21 1.515(3) .
N1 H1A 0.8900 .
N1 H1B 0.8900 .
N1 H1C 0.8900 .
C1 C2 1.399(5) .
C1 C14 1.416(5) .
C1 C15 1.498(5) .
C2 C3 1.412(5) .
C2 C7 1.433(5) .
C3 C4 1.362(6) .
C3 H3 0.9300 .
C4 C5 1.406(6) .
C4 H4 0.9300 .
C5 C6 1.334(6) .
C5 H5 0.9300 .
C6 C7 1.416(6) .
C6 H6 0.9300 .
C7 C8 1.402(6) .
C8 C9 1.393(6) .
C8 H8 0.9300 .
C9 C10 1.422(5) .
C9 C14 1.440(5) .
C10 C11 1.332(6) .
C10 H10 0.9300 .
C11 C12 1.410(6) .
C11 H11 0.9300 .
C12 C13 1.353(5) .
C12 H12 0.9300 .
C13 C14 1.407(5) .
C13 H13 0.9300 .
C15 C16 1.373(5) .
C15 C20 1.387(5) .
C16 C17 1.375(5) .
C16 H16 0.9300 .
C17 C18 1.388(4) .
C17 H17 0.9300 .
C18 C19 1.371(5) .
C19 C20 1.405(5) .
C19 H19 0.9300 .
C20 H20 0.9300 .
C21 C34 1.535(4) .
C21 C28 1.537(4) .
C21 C22 1.540(4) .
C22 C27 1.380(5) .
C22 C23 1.396(4) .
C23 C24 1.383(5) .
C23 H23 0.9300 .
C24 C25 1.387(6) .
C24 H24 0.9300 .
C25 C26 1.354(6) .
C25 H25 0.9300 .
C26 C27 1.398(5) .
C26 H26 0.9300 .
C27 H27 0.9300 .
C28 C33 1.381(4) .
C28 C29 1.383(4) .
C29 C30 1.382(5) .
C29 H29 0.9300 .
C30 C31 1.366(5) .
C30 H30 0.9300 .
C31 C32 1.375(5) .
C31 H31 0.9300 .
C32 C33 1.385(5) .
C32 H32 0.9300 .
C33 H33 0.9300 .
C34 C35 1.390(4) .
C34 C39 1.393(4) .
C35 C36 1.399(4) .
C35 H35 0.9300 .
C36 C37 1.373(5) .
C36 H36 0.9300 .
C37 C38 1.378(5) .
C37 H37 0.9300 .
C38 C39 1.384(4) .
C38 H38 0.9300 .
C39 H39 0.9300 .

loop_
_geom_hbond_atom_site_label_D
_geom_hbond_atom_site_label_H
_geom_hbond_atom_site_label_A
_geom_hbond_site_symmetry_D
_geom_hbond_site_symmetry_H
_geom_hbond_site_symmetry_A
_geom_hbond_distance_DA
_geom_hbond_distance_DH
_geom_hbond_distance_HA
_geom_hbond_angle_DHA
_geom_hbond_publ_flag
N1 H1A O3 . . 15_656 2.842(3) 0.890 1.959 171.8 no
N1 H1B O1 . . 14_666 2.733(3) 0.890 1.862 165.7 no
N1 H1C O2 . . 2_654 2.807(3) 0.890 1.920 174.5 no

loop_
_geom_torsion_atom_site_label_1
_geom_torsion_atom_site_label_2
_geom_torsion_atom_site_label_3
_geom_torsion_atom_site_label_4
_geom_torsion
_geom_torsion_site_symmetry_1
_geom_torsion_site_symmetry_2
_geom_torsion_site_symmetry_3
_geom_torsion_site_symmetry_4
C14 C1 C2 C3 177.0(4) . . . .
C15 C1 C2 C3 -4.2(6) . . . .
C14 C1 C2 C7 -2.3(6) . . . .
C15 C1 C2 C7 176.5(4) . . . .
C1 C2 C3 C4 -179.7(5) . . . .
C7 C2 C3 C4 -0.4(7) . . . .
C2 C3 C4 C5 2.5(9) . . . .
C3 C4 C5 C6 -3.1(10) . . . .
C4 C5 C6 C7 1.7(10) . . . .
C5 C6 C7 C8 177.6(6) . . . .
C5 C6 C7 C2 0.4(9) . . . .
C1 C2 C7 C8 1.0(7) . . . .
C3 C2 C7 C8 -178.3(5) . . . .
C1 C2 C7 C6 178.3(5) . . . .
C3 C2 C7 C6 -1.0(7) . . . .
C6 C7 C8 C9 -176.6(6) . . . .
C2 C7 C8 C9 0.6(8) . . . .
C7 C8 C9 C10 177.2(5) . . . .
C7 C8 C9 C14 -0.9(8) . . . .
C8 C9 C10 C11 -175.3(5) . . . .
C14 C9 C10 C11 2.7(6) . . . .
C9 C10 C11 C12 -2.2(7) . . . .
C10 C11 C12 C13 0.4(6) . . . .
C11 C12 C13 C14 1.0(5) . . . .
C12 C13 C14 C1 176.6(3) . . . .
C12 C13 C14 C9 -0.5(5) . . . .
C2 C1 C14 C13 -175.0(4) . . . .
C15 C1 C14 C13 6.2(5) . . . .
C2 C1 C14 C9 2.0(6) . . . .
C15 C1 C14 C9 -176.8(3) . . . .
C8 C9 C14 C13 176.8(4) . . . .
C10 C9 C14 C13 -1.3(6) . . . .
C8 C9 C14 C1 -0.5(6) . . . .
C10 C9 C14 C1 -178.5(4) . . . .
C2 C1 C15 C16 84.9(5) . . . .
C14 C1 C15 C16 -96.3(4) . . . .
C2 C1 C15 C20 -92.5(5) . . . .
C14 C1 C15 C20 86.3(4) . . . .
C20 C15 C16 C17 1.2(6) . . . .
C1 C15 C16 C17 -176.3(3) . . . .
C15 C16 C17 C18 -0.5(5) . . . .
C16 C17 C18 C19 -0.3(5) . . . .
C16 C17 C18 S1 176.5(3) . . . .
O2 S1 C18 C19 3.5(3) . . . .
O1 S1 C18 C19 123.1(3) . . . .
O3 S1 C18 C19 -117.0(3) . . . .
O2 S1 C18 C17 -173.3(2) . . . .
O1 S1 C18 C17 -53.7(3) . . . .
O3 S1 C18 C17 66.2(3) . . . .
C17 C18 C19 C20 0.4(5) . . . .
S1 C18 C19 C20 -176.3(3) . . . .
C16 C15 C20 C19 -1.1(5) . . . .
C1 C15 C20 C19 176.4(3) . . . .
C18 C19 C20 C15 0.3(5) . . . .
N1 C21 C22 C27 139.8(3) . . . .
C34 C21 C22 C27 -102.7(3) . . . .
C28 C21 C22 C27 22.3(4) . . . .
N1 C21 C22 C23 -42.9(3) . . . .
C34 C21 C22 C23 74.6(3) . . . .
C28 C21 C22 C23 -160.4(3) . . . .
C27 C22 C23 C24 -0.1(5) . . . .
C21 C22 C23 C24 -177.4(3) . . . .
C22 C23 C24 C25 1.0(5) . . . .
C23 C24 C25 C26 -1.0(6) . . . .
C24 C25 C26 C27 0.0(7) . . . .
C23 C22 C27 C26 -0.9(5) . . . .
C21 C22 C27 C26 176.4(3) . . . .
C25 C26 C27 C22 1.0(6) . . . .
N1 C21 C28 C33 144.4(3) . . . .
C34 C21 C28 C33 27.9(4) . . . .
C22 C21 C28 C33 -97.9(3) . . . .
N1 C21 C28 C29 -37.1(4) . . . .
C34 C21 C28 C29 -153.6(3) . . . .
C22 C21 C28 C29 80.7(3) . . . .
C33 C28 C29 C30 -2.5(5) . . . .
C21 C28 C29 C30 178.9(3) . . . .
C28 C29 C30 C31 1.5(6) . . . .
C29 C30 C31 C32 0.7(6) . . . .
C30 C31 C32 C33 -1.8(6) . . . .
C29 C28 C33 C32 1.3(5) . . . .
C21 C28 C33 C32 179.9(3) . . . .
C31 C32 C33 C28 0.8(5) . . . .
N1 C21 C34 C35 127.7(3) . . . .
C28 C21 C34 C35 -115.8(3) . . . .
C22 C21 C34 C35 9.9(4) . . . .
N1 C21 C34 C39 -55.7(3) . . . .
C28 C21 C34 C39 60.9(3) . . . .
C22 C21 C34 C39 -173.4(3) . . . .
C39 C34 C35 C36 -1.6(5) . . . .
C21 C34 C35 C36 175.1(3) . . . .
C34 C35 C36 C37 0.3(5) . . . .
C35 C36 C37 C38 1.0(5) . . . .
C36 C37 C38 C39 -1.1(5) . . . .
C37 C38 C39 C34 -0.2(5) . . . .
C35 C34 C39 C38 1.6(5) . . . .
C21 C34 C39 C38 -175.2(3) . . . .

loop_
_platon_squeeze_void_nr
_platon_squeeze_void_average_x
_platon_squeeze_void_average_y
_platon_squeeze_void_average_z
_platon_squeeze_void_volume
_platon_squeeze_void_count_electrons
_platon_squeeze_void_content
1 0.002 0.003 -0.004 5476 1283 ' '
2 0.250 0.750 0.250 16 3 ' '
3 0.750 0.250 0.250 16 3 ' '
4 0.250 0.750 0.750 16 3 ' '
5 0.750 0.250 0.750 16 3 ' '
